data_7026645
loop_
_publ_author_name
'Hu, Bo-Wen'
'Zhao, Jiong-Peng'
'Yang, Qian'
'Zhang, Xiao-Feng'
'Evangelisti, M.'
'Sa\~nudo, E C'
'Bu, Xian-He'

_publ_section_title
;
 Synthesis, structure and magnetic properties of two new azido-Co(II)
 coordination architectures: from ferromagnetic coupling to
 single-chain-magnets.
;
_journal_issue 46
_journal_name_full 'Dalton transactions (Cambridge, England : 2003)'
_journal_page_first 11210
_journal_page_last 11217
_journal_paper_doi 10.1039/c0dt00566e
_journal_volume 39
_journal_year 2010
_chemical_formula_sum 'C5 H5 Co N5 O3'
_chemical_formula_weight 242.07
_chemical_name_systematic
;
?
;
_space_group_IT_number 2
_symmetry_cell_setting triclinic
_symmetry_space_group_name_Hall '-P 1'
_symmetry_space_group_name_H-M 'P -1'
_atom_sites_solution_hydrogens geom
_atom_sites_solution_primary direct
_atom_sites_solution_secondary difmap
_audit_creation_method SHELXL-97
_cell_angle_alpha 103.814(7)
_cell_angle_beta 95.828(8)
_cell_angle_gamma 103.003(7)
_cell_formula_units_Z 2
_cell_length_a 7.048(4)
_cell_length_b 7.100(3)
_cell_length_c 8.112(4)
_cell_measurement_reflns_used 1191
_cell_measurement_temperature 294(2)
_cell_measurement_theta_max 26.35
_cell_measurement_theta_min 2.62
_cell_volume 378.9(3)
_computing_cell_refinement 'Bruker SMART'
_computing_data_collection 'Bruker SMART'
_computing_data_reduction 'Bruker SAINT'
_computing_molecular_graphics 'Bruker SHELXTL'
_computing_publication_material 'Bruker SHELXTL'
_computing_structure_refinement 'Bruker SHELXTL'
_computing_structure_solution 'Bruker SHELXTL'
_diffrn_ambient_temperature 294(2)
_diffrn_measured_fraction_theta_full 0.988
_diffrn_measured_fraction_theta_max 0.988
_diffrn_measurement_device_type 'CCD area detector'
_diffrn_measurement_method 'phi and omega scans'
_diffrn_radiation_monochromator graphite
_diffrn_radiation_source 'fine-focus sealed tube'
_diffrn_radiation_type MoK\a
_diffrn_radiation_wavelength 0.71073
_diffrn_reflns_av_R_equivalents 0.0150
_diffrn_reflns_av_sigmaI/netI 0.0296
_diffrn_reflns_limit_h_max 5
_diffrn_reflns_limit_h_min -8
_diffrn_reflns_limit_k_max 8
_diffrn_reflns_limit_k_min -5
_diffrn_reflns_limit_l_max 9
_diffrn_reflns_limit_l_min -9
_diffrn_reflns_number 1872
_diffrn_reflns_theta_full 25.02
_diffrn_reflns_theta_max 25.02
_diffrn_reflns_theta_min 2.62
_diffrn_standards_decay_% none
_diffrn_standards_interval_count 0
_diffrn_standards_interval_time 0
_diffrn_standards_number 0
_exptl_absorpt_coefficient_mu 2.252
_exptl_absorpt_correction_T_max 0.730
_exptl_absorpt_correction_T_min 0.615
_exptl_absorpt_correction_type multi-scan
_exptl_absorpt_process_details SADABS
_exptl_crystal_colour red
_exptl_crystal_density_diffrn 2.122
_exptl_crystal_density_meas ?
_exptl_crystal_density_method 'not measured'
_exptl_crystal_description block
_exptl_crystal_F_000 242
_exptl_crystal_size_max 0.22
_exptl_crystal_size_mid 0.20
_exptl_crystal_size_min 0.14
_refine_diff_density_max 0.538
_refine_diff_density_min -0.763
_refine_diff_density_rms 0.090
_refine_ls_extinction_method none
_refine_ls_goodness_of_fit_ref 1.067
_refine_ls_hydrogen_treatment mixed
_refine_ls_matrix_type full
_refine_ls_number_parameters 135
_refine_ls_number_reflns 1344
_refine_ls_number_restraints 0
_refine_ls_restrained_S_all 1.067
_refine_ls_R_factor_all 0.0375
_refine_ls_R_factor_gt 0.0313
_refine_ls_shift/su_max 0.003
_refine_ls_shift/su_mean 0.001
_refine_ls_structure_factor_coef Fsqd
_refine_ls_weighting_details 'calc w=1/[\s^2^(Fo^2^)+(0.0525P)^2^+0.2115P] where P=(Fo^2^+2Fc^2^)/3'
_refine_ls_weighting_scheme calc
_refine_ls_wR_factor_gt 0.0792
_refine_ls_wR_factor_ref 0.0829
_reflns_number_gt 1170
_reflns_number_total 1344
_reflns_threshold_expression >2sigma(I)
_cod_data_source_file c0dt00566e.txt
_cod_data_source_block 1
_cod_depositor_comments
;
The following automatic conversions were performed:

'_symmetry_cell_setting' value 'Triclinic' changed to 'triclinic'
according to /home/saulius/struct/CIF-dictionaries/cif_core.dic
dictionary named 'cif_core.dic' version 2.4.2 from 2011-04-26.

Automatic conversion script
Id: cif_fix_values 1891 2012-01-12 08:04:46Z andrius 

The following automatic conversions were performed:

'_exptl_crystal_density_meas' value 'none' was changed to '?' - the
value is perceived as not measured.

Automatic conversion script
Id: cif_fix_values 3008 2015-01-20 13:52:24Z robertas 
;
_cod_original_sg_symbol_H-M 'P-1 '
_cod_database_code 7026645

loop_
_symmetry_equiv_pos_as_xyz
'x, y, z'
'-x, -y, -z'

loop_
_atom_site_label
_atom_site_type_symbol
_atom_site_fract_x
_atom_site_fract_y
_atom_site_fract_z
_atom_site_U_iso_or_equiv
_atom_site_adp_type
_atom_site_occupancy
_atom_site_symmetry_multiplicity
_atom_site_calc_flag
_atom_site_refinement_flags
Co1 Co 0.55659(6) 0.53678(6) 0.71402(5) 0.01630(17) Uani 1 1 d .
O1 O 0.5937(3) 0.3139(3) 0.8331(3) 0.0212(5) Uani 1 1 d .
N2 N 0.3430(4) 0.1504(4) 0.4885(3) 0.0195(6) Uani 1 1 d .
O1W O 0.6293(4) 0.7796(4) 0.9301(3) 0.0271(6) Uani 1 1 d .
N1 N 0.4464(4) 0.3032(4) 0.4758(3) 0.0201(6) Uani 1 1 d .
O2 O 0.8078(4) 0.1444(4) 0.9000(3) 0.0275(6) Uani 1 1 d .
N4 N 0.8626(4) 0.5589(4) 0.7288(3) 0.0183(6) Uani 1 1 d .
C1 C 0.9184(4) 0.4113(5) 0.7802(4) 0.0168(7) Uani 1 1 d .
C5 C 0.7612(5) 0.2748(5) 0.8416(4) 0.0180(7) Uani 1 1 d .
C4 C 1.0021(5) 0.6938(5) 0.6908(4) 0.0223(7) Uani 1 1 d .
H4A H 0.9692 0.8005 0.6574 0.027 Uiso 1 1 calc R
N3 N 0.2465(5) 0.0059(5) 0.5045(4) 0.0363(8) Uani 1 1 d .
H1WA H 0.677(6) 0.890(7) 0.924(5) 0.037(13) Uiso 1 1 d .
H1WB H 0.563(6) 0.782(6) 1.000(6) 0.034(12) Uiso 1 1 d .
N5 N 1.2487(4) 0.5269(4) 0.7401(3) 0.0184(6) Uani 1 1 d .
C3 C 1.1936(5) 0.6800(5) 0.6995(4) 0.0230(7) Uani 1 1 d .
H3A H 1.2881 0.7807 0.6763 0.028 Uiso 1 1 calc R
C2 C 1.1100(5) 0.3933(5) 0.7834(4) 0.0178(7) Uani 1 1 d .
H2A H 1.1430 0.2863 0.8162 0.021 Uiso 1 1 calc R

loop_
_atom_site_aniso_label
_atom_site_aniso_U_11
_atom_site_aniso_U_22
_atom_site_aniso_U_33
_atom_site_aniso_U_23
_atom_site_aniso_U_13
_atom_site_aniso_U_12
Co1 0.0173(3) 0.0200(3) 0.0153(3) 0.00857(17) 0.00598(16) 0.00685(17)
O1 0.0208(12) 0.0280(13) 0.0189(11) 0.0124(10) 0.0077(9) 0.0064(10)
N2 0.0252(15) 0.0235(16) 0.0143(13) 0.0083(11) 0.0038(11) 0.0112(13)
O1W 0.0352(15) 0.0225(14) 0.0235(13) 0.0049(11) 0.0161(11) 0.0031(11)
N1 0.0249(15) 0.0193(15) 0.0185(13) 0.0075(11) 0.0066(11) 0.0064(12)
O2 0.0296(14) 0.0268(13) 0.0331(14) 0.0181(11) 0.0085(10) 0.0090(11)
N4 0.0200(14) 0.0219(14) 0.0170(13) 0.0092(11) 0.0067(11) 0.0077(11)
C1 0.0205(17) 0.0181(16) 0.0131(15) 0.0056(13) 0.0048(13) 0.0055(13)
C5 0.0214(17) 0.0195(17) 0.0127(15) 0.0049(13) 0.0031(12) 0.0036(13)
C4 0.0236(18) 0.0226(17) 0.0283(18) 0.0158(15) 0.0087(14) 0.0095(14)
N3 0.046(2) 0.0264(17) 0.0338(18) 0.0151(15) 0.0033(15) -0.0012(15)
N5 0.0198(14) 0.0222(14) 0.0156(13) 0.0060(11) 0.0055(11) 0.0083(11)
C3 0.0227(17) 0.0269(18) 0.0245(17) 0.0130(14) 0.0101(14) 0.0071(14)
C2 0.0232(17) 0.0186(16) 0.0138(15) 0.0052(13) 0.0043(12) 0.0084(13)

loop_
_atom_type_symbol
_atom_type_description
_atom_type_scat_dispersion_real
_atom_type_scat_dispersion_imag
_atom_type_scat_source
C C 0.0033 0.0016 'International Tables Vol C Tables 4.2.6.8 and 6.1.1.4'
H H 0.0000 0.0000 'International Tables Vol C Tables 4.2.6.8 and 6.1.1.4'
N N 0.0061 0.0033 'International Tables Vol C Tables 4.2.6.8 and 6.1.1.4'
O O 0.0106 0.0060 'International Tables Vol C Tables 4.2.6.8 and 6.1.1.4'
Co Co 0.3494 0.9721 'International Tables Vol C Tables 4.2.6.8 and 6.1.1.4'

loop_
_geom_angle_atom_site_label_1
_geom_angle_atom_site_label_2
_geom_angle_atom_site_label_3
_geom_angle
_geom_angle_site_symmetry_1
_geom_angle_site_symmetry_3
O1W Co1 O1 98.66(11) . .
O1W Co1 N4 87.04(11) . .
O1 Co1 N4 77.13(9) . .
O1W Co1 N1 98.28(12) . 2_666
O1 Co1 N1 159.91(10) . 2_666
N4 Co1 N1 93.07(10) . 2_666
O1W Co1 N1 171.36(10) . .
O1 Co1 N1 88.02(10) . .
N4 Co1 N1 99.86(10) . .
N1 Co1 N1 76.30(12) 2_666 .
O1W Co1 N5 86.13(10) . 1_455
O1 Co1 N5 99.03(9) . 1_455
N4 Co1 N5 171.56(9) . 1_455
N1 Co1 N5 92.81(10) 2_666 1_455
N1 Co1 N5 87.42(10) . 1_455
C5 O1 Co1 117.43(18) . .
N3 N2 N1 178.4(3) . .
N2 N1 Co1 133.1(2) . 2_666
N2 N1 Co1 115.4(2) . .
Co1 N1 Co1 103.70(12) 2_666 .
C4 N4 C1 116.8(3) . .
C4 N4 Co1 129.2(2) . .
C1 N4 Co1 113.94(19) . .
N4 C1 C2 121.5(3) . .
N4 C1 C5 115.2(3) . .
C2 C1 C5 123.2(3) . .
O2 C5 O1 126.7(3) . .
O2 C5 C1 117.9(3) . .
O1 C5 C1 115.3(3) . .
N4 C4 C3 121.6(3) . .
C3 N5 C2 116.5(3) . .
C3 N5 Co1 112.1(2) . 1_655
C2 N5 Co1 131.4(2) . 1_655
N5 C3 C4 122.1(3) . .
N5 C2 C1 121.2(3) . .

loop_
_geom_bond_atom_site_label_1
_geom_bond_atom_site_label_2
_geom_bond_distance
_geom_bond_site_symmetry_2
Co1 O1W 2.070(3) .
Co1 O1 2.091(2) .
Co1 N4 2.115(3) .
Co1 N1 2.122(3) 2_666
Co1 N1 2.162(3) .
Co1 N5 2.188(3) 1_455
O1 C5 1.271(4) .
N2 N3 1.140(4) .
N2 N1 1.196(4) .
N1 Co1 2.122(3) 2_666
O2 C5 1.226(4) .
N4 C4 1.326(4) .
N4 C1 1.337(4) .
C1 C2 1.383(4) .
C1 C5 1.508(4) .
C4 C3 1.371(5) .
N5 C3 1.332(4) .
N5 C2 1.339(4) .
N5 Co1 2.188(3) 1_655
